data_7102722
loop_
_publ_author_name
'Nakamura, Asao'
'Sato, Tomohiro'
'Kuroda, Reiko'

_publ_section_title
;
 Formation of racemic crystals of transition metal complexes by
 grinding 1 : 1 mixtures of enantiomeric crystals.
;
_journal_issue 24
_journal_name_full 'Chemical communications (Cambridge, England)'
_journal_page_first 2858
_journal_page_last 2859
_journal_paper_doi 10.1039/b409006c
_journal_year 2004
_chemical_formula_sum 'C72 H50 F24 N12 O P4 Ru2'
_chemical_formula_weight 1881.26
_chemical_name_systematic
;
?
;
_space_group_IT_number 9
_symmetry_cell_setting monoclinic
_symmetry_space_group_name_Hall 'C -2yc'
_symmetry_space_group_name_H-M 'C 1 c 1'
_atom_sites_solution_hydrogens geom
_atom_sites_solution_primary direct
_atom_sites_solution_secondary difmap
_audit_creation_method SHELXL-97
_cell_angle_alpha 90.00
_cell_angle_beta 101.6810(10)
_cell_angle_gamma 90.00
_cell_formula_units_Z 4
_cell_length_a 36.810(3)
_cell_length_b 15.7955(12)
_cell_length_c 12.1174(9)
_cell_measurement_reflns_used 20932
_cell_measurement_temperature 100(2)
_cell_measurement_theta_max 27.87
_cell_measurement_theta_min 2.13
_cell_volume 6899.6(9)
_computing_cell_refinement 'Bruker SAINT'
_computing_data_collection 'Bruker SMART'
_computing_data_reduction 'Bruker SAINT'
_computing_structure_refinement 'SHELXL-97 (Sheldrick, 1997)'
_computing_structure_solution 'SHELXS-97 (Sheldrick, 1997)'
_diffrn_ambient_temperature 100(2)
_diffrn_measured_fraction_theta_full 0.964
_diffrn_measured_fraction_theta_max 0.964
_diffrn_measurement_device_type 'Bruker APEX'
_diffrn_measurement_method '\w scans'
_diffrn_radiation_monochromator graphite
_diffrn_radiation_source 'fine-focus sealed tube'
_diffrn_radiation_type MoK\a
_diffrn_radiation_wavelength 0.71073
_diffrn_reflns_av_R_equivalents 0.0163
_diffrn_reflns_av_sigmaI/netI 0.0281
_diffrn_reflns_limit_h_max 44
_diffrn_reflns_limit_h_min -47
_diffrn_reflns_limit_k_max 20
_diffrn_reflns_limit_k_min -14
_diffrn_reflns_limit_l_max 15
_diffrn_reflns_limit_l_min -11
_diffrn_reflns_number 20932
_diffrn_reflns_theta_full 27.87
_diffrn_reflns_theta_max 27.87
_diffrn_reflns_theta_min 2.13
_exptl_absorpt_coefficient_mu 0.654
_exptl_absorpt_correction_T_max 0.8279
_exptl_absorpt_correction_T_min 0.7357
_exptl_absorpt_correction_type empirical
_exptl_absorpt_process_details 'Bruker SADABS'
_exptl_crystal_colour orange
_exptl_crystal_density_diffrn 1.811
_exptl_crystal_density_method 'not measured'
_exptl_crystal_description prism
_exptl_crystal_F_000 3752
_exptl_crystal_size_max 0.50
_exptl_crystal_size_mid 0.50
_exptl_crystal_size_min 0.30
_refine_diff_density_max 1.202
_refine_diff_density_min -0.636
_refine_diff_density_rms 0.090
_refine_ls_abs_structure_details 'Flack H D (1983), Acta Cryst. A39, 876-881'
_refine_ls_abs_structure_Flack 0.476(18)
_refine_ls_extinction_method none
_refine_ls_goodness_of_fit_ref 1.158
_refine_ls_hydrogen_treatment mixed
_refine_ls_matrix_type full
_refine_ls_number_parameters 1030
_refine_ls_number_reflns 12059
_refine_ls_number_restraints 23
_refine_ls_restrained_S_all 1.171
_refine_ls_R_factor_all 0.0348
_refine_ls_R_factor_gt 0.0347
_refine_ls_shift/su_max 0.003
_refine_ls_shift/su_mean 0.000
_refine_ls_structure_factor_coef Fsqd
_refine_ls_weighting_details 'calc w=1/[\s^2^(Fo^2^)+(0.0359P)^2^+20.9043P] where P=(Fo^2^+2Fc^2^)/3'
_refine_ls_weighting_scheme calc
_refine_ls_wR_factor_gt 0.0849
_refine_ls_wR_factor_ref 0.0849
_reflns_number_gt 12030
_reflns_number_total 12059
_reflns_threshold_expression >2sigma(I)
_cod_data_source_file b409006c.txt
_cod_data_source_block compound_4
_cod_depositor_comments
;
The following automatic conversions were performed:
'_symmetry_cell_setting' value 'Monoclinic' changed to 'monoclinic'
according to '/home/saulius/struct/CIF-dictionaries/cif_core.dic'
dictionary named 'cif_core.dic' version 2.4.1 from 2010-06-29.

Automatic conversion script
Id: cif_fix_enum 1527 2010-12-29 10:47:43Z saulius 
;
_cod_original_sg_symbol_H-M Cc
_cod_database_code 7102722

loop_
_symmetry_equiv_pos_as_xyz
'x, y, z'
'x, -y, z+1/2'
'x+1/2, y+1/2, z'
'x+1/2, -y+1/2, z+1/2'

loop_
_atom_site_label
_atom_site_type_symbol
_atom_site_fract_x
_atom_site_fract_y
_atom_site_fract_z
_atom_site_U_iso_or_equiv
_atom_site_adp_type
_atom_site_occupancy
_atom_site_symmetry_multiplicity
_atom_site_calc_flag
_atom_site_refinement_flags
_atom_site_disorder_assembly
_atom_site_disorder_group
N1 N 0.62073(10) 0.78359(18) 0.0975(3) 0.0141(7) Uani 1 1 d . . .
C2 C 0.58815(10) 0.8209(2) 0.0962(4) 0.0178(8) Uani 1 1 d . . .
H2 H 0.5853 0.8529 0.1582 0.021 Uiso 1 1 calc R . .
C3 C 0.55818(11) 0.8136(3) 0.0053(4) 0.0227(9) Uani 1 1 d . . .
H3 H 0.5361 0.8417 0.0069 0.027 Uiso 1 1 calc R . .
C4 C 0.56120(11) 0.7659(2) -0.0853(4) 0.0195(8) Uani 1 1 d . . .
H4 H 0.5412 0.7606 -0.1457 0.023 Uiso 1 1 calc R . .
C5 C 0.60137(12) 0.6747(3) -0.1794(4) 0.0238(9) Uani 1 1 d . . .
H5 H 0.5822 0.6662 -0.2413 0.029 Uiso 1 1 calc R . .
C6 C 0.63522(13) 0.6397(3) -0.1784(4) 0.0252(9) Uani 1 1 d . . .
H6 H 0.6389 0.6085 -0.2403 0.030 Uiso 1 1 calc R . .
C7 C 0.70062(12) 0.6126(3) -0.0748(4) 0.0234(9) Uani 1 1 d . . .
H7 H 0.7059 0.5804 -0.1339 0.028 Uiso 1 1 calc R . .
C8 C 0.72705(12) 0.6238(3) 0.0210(4) 0.0228(8) Uani 1 1 d . . .
H8 H 0.7503 0.5991 0.0277 0.027 Uiso 1 1 calc R . .
C9 C 0.71871(10) 0.6731(2) 0.1094(3) 0.0160(7) Uani 1 1 d . . .
H9 H 0.7369 0.6800 0.1743 0.019 Uiso 1 1 calc R . .
N10 N 0.68588(9) 0.71030(18) 0.1044(3) 0.0133(6) Uani 1 1 d . . .
C11 C 0.65937(10) 0.6978(2) 0.0081(3) 0.0138(7) Uani 1 1 d . . .
C12 C 0.66538(11) 0.6499(2) -0.0837(4) 0.0198(8) Uani 1 1 d . . .
C13 C 0.59502(12) 0.7241(2) -0.0873(4) 0.0177(8) Uani 1 1 d . . .
C14 C 0.62416(11) 0.7360(2) 0.0057(3) 0.0155(8) Uani 1 1 d . . .
N15 N 0.64694(9) 0.8795(2) 0.3109(3) 0.0158(7) Uani 1 1 d . . .
C16 C 0.62684(11) 0.8687(3) 0.3887(4) 0.0220(9) Uani 1 1 d . . .
H16 H 0.6228 0.8140 0.4118 0.026 Uiso 1 1 calc R . .
C17 C 0.61143(11) 0.9369(3) 0.4376(4) 0.0244(9) Uani 1 1 d . . .
H17 H 0.5968 0.9271 0.4904 0.029 Uiso 1 1 calc R . .
C18 C 0.61812(12) 1.0179(3) 0.4073(4) 0.0254(9) Uani 1 1 d . . .
H18 H 0.6081 1.0632 0.4401 0.030 Uiso 1 1 calc R . .
C19 C 0.64878(12) 1.1140(3) 0.2901(4) 0.0255(10) Uani 1 1 d . . .
H19 H 0.6399 1.1621 0.3203 0.031 Uiso 1 1 calc R . .
C20 C 0.66988(13) 1.1234(2) 0.2119(4) 0.0259(9) Uani 1 1 d . . .
H20 H 0.6758 1.1776 0.1912 0.031 Uiso 1 1 calc R . .
C21 C 0.70500(12) 1.0567(3) 0.0781(4) 0.0253(10) Uani 1 1 d . . .
H21 H 0.7117 1.1093 0.0540 0.030 Uiso 1 1 calc R . .
C22 C 0.71630(11) 0.9846(3) 0.0334(4) 0.0218(9) Uani 1 1 d . . .
H22 H 0.7310 0.9875 -0.0206 0.026 Uiso 1 1 calc R . .
C23 C 0.70549(10) 0.9059(2) 0.0702(4) 0.0183(8) Uani 1 1 d . . .
H23 H 0.7128 0.8570 0.0379 0.022 Uiso 1 1 calc R . .
N24 N 0.68531(9) 0.89826(19) 0.1488(3) 0.0145(7) Uani 1 1 d . . .
C25 C 0.67456(10) 0.9699(2) 0.1952(3) 0.0163(8) Uani 1 1 d . . .
C26 C 0.68343(11) 1.0517(2) 0.1600(4) 0.0179(8) Uani 1 1 d . . .
C27 C 0.63970(11) 1.0329(3) 0.3279(4) 0.0209(9) Uani 1 1 d . . .
C28 C 0.65355(10) 0.9605(2) 0.2795(3) 0.0158(8) Uani 1 1 d . . .
N29 N 0.65612(9) 0.6875(2) 0.3100(3) 0.0163(7) Uani 1 1 d . . .
C30 C 0.62697(12) 0.6346(2) 0.2865(4) 0.0218(9) Uani 1 1 d . . .
H30 H 0.6100 0.6417 0.2190 0.026 Uiso 1 1 calc R . .
C31 C 0.62110(13) 0.5698(3) 0.3584(5) 0.0282(10) Uani 1 1 d . . .
H31 H 0.6008 0.5340 0.3384 0.034 Uiso 1 1 calc R . .
C32 C 0.64562(13) 0.5590(3) 0.4595(4) 0.0266(9) Uani 1 1 d . . .
H32 H 0.6415 0.5172 0.5096 0.032 Uiso 1 1 calc R . .
C33 C 0.70443(13) 0.6053(3) 0.5887(4) 0.0253(9) Uani 1 1 d . . .
H33 H 0.7020 0.5637 0.6411 0.030 Uiso 1 1 calc R . .
C34 C 0.73366(13) 0.6586(3) 0.6100(4) 0.0246(9) Uani 1 1 d . . .
H34 H 0.7506 0.6540 0.6780 0.030 Uiso 1 1 calc R . .
C35 C 0.76905(12) 0.7772(3) 0.5463(4) 0.0209(9) Uani 1 1 d . . .
H35 H 0.7869 0.7758 0.6127 0.025 Uiso 1 1 calc R . .
C36 C 0.77200(10) 0.8344(2) 0.4621(4) 0.0202(8) Uani 1 1 d . . .
H36 H 0.7922 0.8710 0.4711 0.024 Uiso 1 1 calc R . .
C37 C 0.74459(11) 0.8372(2) 0.3635(3) 0.0170(8) Uani 1 1 d . . .
H37 H 0.7469 0.8763 0.3080 0.020 Uiso 1 1 calc R . .
N38 N 0.71519(10) 0.7854(2) 0.3465(3) 0.0157(7) Uani 1 1 d . . .
C39 C 0.71265(11) 0.7280(2) 0.4281(4) 0.0159(8) Uani 1 1 d . . .
C40 C 0.73917(12) 0.7221(3) 0.5304(4) 0.0185(8) Uani 1 1 d . . .
C41 C 0.67698(12) 0.6116(3) 0.4865(4) 0.0226(9) Uani 1 1 d . . .
C42 C 0.68116(11) 0.6736(2) 0.4078(3) 0.0164(7) Uani 1 1 d . . .
N51 N 0.88531(9) 0.70320(18) 0.5894(3) 0.0134(6) Uani 1 1 d . . .
C52 C 0.85113(10) 0.6711(2) 0.5732(3) 0.0164(8) Uani 1 1 d . . .
H52 H 0.8362 0.6734 0.5016 0.020 Uiso 1 1 calc R . .
C53 C 0.83707(11) 0.6340(2) 0.6611(4) 0.0194(8) Uani 1 1 d . . .
H53 H 0.8135 0.6101 0.6463 0.023 Uiso 1 1 calc R . .
C54 C 0.85780(12) 0.6327(2) 0.7683(4) 0.0217(8) Uani 1 1 d . . .
H54 H 0.8480 0.6107 0.8273 0.026 Uiso 1 1 calc R . .
C55 C 0.91865(12) 0.6635(2) 0.8960(3) 0.0200(8) Uani 1 1 d . . .
H55 H 0.9100 0.6443 0.9585 0.024 Uiso 1 1 calc R . .
C56 C 0.95425(12) 0.6896(2) 0.9086(4) 0.0226(9) Uani 1 1 d . . .
H56 H 0.9699 0.6866 0.9791 0.027 Uiso 1 1 calc R . .
C57 C 1.00495(12) 0.7519(3) 0.8216(4) 0.0251(9) Uani 1 1 d . . .
H57 H 1.0221 0.7492 0.8893 0.030 Uiso 1 1 calc R . .
C58 C 1.01467(12) 0.7849(3) 0.7269(4) 0.0253(10) Uani 1 1 d . . .
H58 H 1.0386 0.8049 0.7302 0.030 Uiso 1 1 calc R . .
C59 C 0.98850(11) 0.7888(2) 0.6250(4) 0.0206(8) Uani 1 1 d . . .
H59 H 0.9955 0.8120 0.5620 0.025 Uiso 1 1 calc R . .
N60 N 0.95420(10) 0.76041(19) 0.6157(3) 0.0154(7) Uani 1 1 d . . .
C61 C 0.94402(11) 0.7275(2) 0.7080(3) 0.0157(8) Uani 1 1 d . . .
C62 C 0.96841(11) 0.7221(2) 0.8142(4) 0.0192(8) Uani 1 1 d . . .
C63 C 0.89402(11) 0.6651(2) 0.7880(3) 0.0176(8) Uani 1 1 d . . .
C64 C 0.90682(11) 0.6986(2) 0.6953(3) 0.0157(7) Uani 1 1 d . . .
N65 N 0.92299(9) 0.6528(2) 0.4042(3) 0.0159(7) Uani 1 1 d . . .
C66 C 0.95154(11) 0.6005(2) 0.4385(4) 0.0193(8) Uani 1 1 d . . .
H66 H 0.9667 0.6093 0.5089 0.023 Uiso 1 1 calc R . .
C67 C 0.95960(11) 0.5326(3) 0.3724(4) 0.0225(9) Uani 1 1 d . . .
H67 H 0.9802 0.4984 0.3978 0.027 Uiso 1 1 calc R . .
C68 C 0.93697(12) 0.5173(2) 0.2705(4) 0.0237(9) Uani 1 1 d . . .
H68 H 0.9423 0.4727 0.2262 0.028 Uiso 1 1 calc R . .
C69 C 0.88011(13) 0.5565(3) 0.1280(4) 0.0246(9) Uani 1 1 d . . .
H69 H 0.8831 0.5109 0.0821 0.029 Uiso 1 1 calc R . .
C70 C 0.85155(13) 0.6106(3) 0.0947(4) 0.0247(9) Uani 1 1 d . . .
H70 H 0.8349 0.6009 0.0272 0.030 Uiso 1 1 calc R . .
C71 C 0.81913(13) 0.7454(3) 0.1282(4) 0.0231(9) Uani 1 1 d . . .
H71 H 0.8028 0.7413 0.0589 0.028 Uiso 1 1 calc R . .
C72 C 0.81691(11) 0.8122(3) 0.1986(4) 0.0222(9) Uani 1 1 d . . .
H72 H 0.7990 0.8539 0.1770 0.027 Uiso 1 1 calc R . .
C73 C 0.84145(11) 0.8180(2) 0.3028(4) 0.0189(8) Uani 1 1 d . . .
H73 H 0.8393 0.8635 0.3498 0.023 Uiso 1 1 calc R . .
N74 N 0.86790(10) 0.76031(19) 0.3371(3) 0.0149(7) Uani 1 1 d . . .
C75 C 0.87052(11) 0.6938(2) 0.2660(3) 0.0164(8) Uani 1 1 d . . .
C76 C 0.84642(11) 0.6829(3) 0.1620(3) 0.0202(8) Uani 1 1 d . . .
C77 C 0.90580(12) 0.5681(2) 0.2322(4) 0.0206(8) Uani 1 1 d . . .
C78 C 0.90013(11) 0.6363(2) 0.3022(3) 0.0166(8) Uani 1 1 d . . .
N79 N 0.89824(9) 0.88356(19) 0.5252(3) 0.0141(6) Uani 1 1 d . . .
C80 C 0.87774(11) 0.9069(2) 0.5991(4) 0.0196(8) Uani 1 1 d . . .
H80 H 0.8677 0.8650 0.6377 0.024 Uiso 1 1 calc R . .
C81 C 0.87072(12) 0.9921(3) 0.6211(4) 0.0225(9) Uani 1 1 d . . .
H81 H 0.8564 1.0058 0.6735 0.027 Uiso 1 1 calc R . .
C82 C 0.88514(12) 1.0548(3) 0.5647(4) 0.0242(9) Uani 1 1 d . . .
H82 H 0.8808 1.1113 0.5790 0.029 Uiso 1 1 calc R . .
C83 C 0.92276(12) 1.0940(3) 0.4205(4) 0.0273(10) Uani 1 1 d . . .
H83 H 0.9191 1.1515 0.4303 0.033 Uiso 1 1 calc R . .
C84 C 0.94308(13) 1.0686(3) 0.3462(5) 0.0302(11) Uani 1 1 d . . .
H84 H 0.9531 1.1093 0.3057 0.036 Uiso 1 1 calc R . .
C85 C 0.97108(11) 0.9517(3) 0.2519(4) 0.0255(10) Uani 1 1 d . . .
H85 H 0.9823 0.9899 0.2108 0.031 Uiso 1 1 calc R . .
C86 C 0.97521(11) 0.8669(3) 0.2392(4) 0.0248(9) Uani 1 1 d . . .
H86 H 0.9889 0.8466 0.1881 0.030 Uiso 1 1 calc R . .
C87 C 0.95873(11) 0.8101(3) 0.3035(4) 0.0213(8) Uani 1 1 d . . .
H87 H 0.9620 0.7523 0.2944 0.026 Uiso 1 1 calc R . .
N88 N 0.93864(9) 0.8358(2) 0.3769(3) 0.0168(7) Uani 1 1 d . . .
C89 C 0.93398(11) 0.9209(3) 0.3899(3) 0.0173(8) Uani 1 1 d . . .
C90 C 0.94979(11) 0.9810(3) 0.3273(4) 0.0207(9) Uani 1 1 d . . .
C91 C 0.90651(11) 1.0335(2) 0.4853(4) 0.0214(9) Uani 1 1 d . . .
C92 C 0.91248(11) 0.9465(2) 0.4685(4) 0.0169(7) Uani 1 1 d . . .
Ru1 Ru 0.668693(8) 0.789204(16) 0.218488(19) 0.01128(6) Uani 1 1 d . . .
Ru2 Ru 0.911079(8) 0.764352(16) 0.47539(2) 0.01185(6) Uani 1 1 d . . .
P1 P 1.03237(3) 0.57465(7) 0.15853(9) 0.0203(2) Uani 1 1 d D . .
F11 F 1.02798(7) 0.59610(18) 0.0269(2) 0.0306(6) Uani 1 1 d D . .
F12 F 1.06321(8) 0.50580(18) 0.1482(3) 0.0354(7) Uani 1 1 d D . .
F13 F 1.06424(8) 0.64538(17) 0.1866(2) 0.0330(6) Uani 1 1 d D . .
F14 F 1.03693(8) 0.55458(17) 0.2892(2) 0.0299(6) Uani 1 1 d D . .
F15 F 1.00184(8) 0.6456(2) 0.1692(3) 0.0396(7) Uani 1 1 d D . .
F16 F 1.00045(8) 0.5046(2) 0.1286(3) 0.0458(8) Uani 1 1 d D . .
P2 P 0.78382(3) 0.53810(6) 0.34083(9) 0.01418(19) Uani 1 1 d . . .
F21 F 0.78743(7) 0.53396(15) 0.2125(2) 0.0237(5) Uani 1 1 d . . .
F22 F 0.82811(6) 0.53488(14) 0.3803(2) 0.0216(5) Uani 1 1 d . . .
F23 F 0.78544(7) 0.63990(13) 0.3375(2) 0.0199(5) Uani 1 1 d . . .
F24 F 0.78015(7) 0.54199(15) 0.4704(2) 0.0243(5) Uani 1 1 d . . .
F25 F 0.73938(6) 0.54106(14) 0.3027(2) 0.0225(5) Uani 1 1 d . . .
F26 F 0.78238(7) 0.43550(13) 0.3452(2) 0.0211(5) Uani 1 1 d . . .
P3 P 0.79614(3) 1.08674(6) 0.32974(10) 0.0224(2) Uani 1 1 d . . .
F31 F 0.79650(9) 1.0740(2) 0.1991(3) 0.0470(8) Uani 1 1 d . . .
F32 F 0.82275(8) 1.00627(17) 0.3588(3) 0.0374(7) Uani 1 1 d . . .
F33 F 0.83132(9) 1.1470(2) 0.3434(4) 0.0649(12) Uani 1 1 d . . .
F34 F 0.79548(9) 1.0974(2) 0.4594(3) 0.0435(8) Uani 1 1 d . . .
F35 F 0.76912(9) 1.16601(19) 0.2996(3) 0.0461(8) Uani 1 1 d . . .
F36 F 0.76109(9) 1.02491(19) 0.3163(3) 0.0391(7) Uani 1 1 d . . .
P4 P 1.04665(7) 1.00811(19) 0.5585(2) 0.0312(7) Uiso 0.651(4) 1 d P A 1
F41 F 1.04437(13) 1.0362(3) 0.4268(4) 0.0342(11) Uiso 0.651(4) 1 d P A 1
F42 F 1.00591(12) 0.9698(3) 0.5365(4) 0.0334(10) Uiso 0.651(4) 1 d P A 1
F43 F 1.03052(17) 1.0980(4) 0.5694(5) 0.0573(15) Uiso 0.651(4) 1 d P A 1
F44 F 1.04826(14) 0.9969(3) 0.6941(5) 0.0439(12) Uiso 0.651(4) 1 d P A 1
F45 F 1.08826(18) 1.0450(4) 0.5933(6) 0.0611(16) Uiso 0.651(4) 1 d P A 1
F46 F 1.06222(19) 0.9117(4) 0.5621(6) 0.0733(19) Uiso 0.651(4) 1 d P A 1
P5 P 1.04779(12) 0.9908(3) 0.5542(4) 0.0254(12) Uiso 0.349(4) 1 d PD A 2
F51 F 1.0719(4) 1.0743(7) 0.5963(11) 0.068(3) Uiso 0.349(4) 1 d PD A 2
F52 F 1.0473(3) 1.0054(6) 0.4317(7) 0.039(2) Uiso 0.349(4) 1 d PD A 2
F53 F 1.0830(2) 0.9439(5) 0.5340(7) 0.0337(19) Uiso 0.349(4) 1 d PD A 2
F54 F 1.0230(3) 0.9165(6) 0.4822(9) 0.052(3) Uiso 0.349(4) 1 d PD A 2
F55 F 1.0485(2) 0.9507(6) 0.6698(7) 0.039(2) Uiso 0.349(4) 1 d PD A 2
F56 F 1.0085(3) 1.0362(7) 0.5527(11) 0.066(3) Uiso 0.349(4) 1 d PD A 2
O101 O 1.08825(13) 0.7641(3) 0.0210(4) 0.0526(11) Uani 1 1 d . . .

loop_
_atom_site_aniso_label
_atom_site_aniso_U_11
_atom_site_aniso_U_22
_atom_site_aniso_U_33
_atom_site_aniso_U_23
_atom_site_aniso_U_13
_atom_site_aniso_U_12
N1 0.0150(16) 0.0128(14) 0.0158(18) 0.0047(11) 0.0060(14) 0.0015(11)
C2 0.0119(17) 0.0237(18) 0.019(2) 0.0068(15) 0.0058(15) -0.0016(14)
C3 0.0141(18) 0.0252(19) 0.028(2) 0.0078(17) 0.0024(17) -0.0005(15)
C4 0.0140(18) 0.0230(19) 0.019(2) 0.0095(15) -0.0023(16) -0.0040(14)
C5 0.027(2) 0.025(2) 0.017(2) 0.0013(16) -0.0014(17) -0.0033(16)
C6 0.035(2) 0.0239(19) 0.014(2) -0.0062(16) -0.0003(18) 0.0024(17)
C7 0.027(2) 0.0246(19) 0.020(2) -0.0051(16) 0.0081(17) 0.0065(16)
C8 0.024(2) 0.0239(18) 0.022(2) 0.0000(15) 0.0076(16) 0.0097(15)
C9 0.0147(17) 0.0177(17) 0.0137(18) -0.0018(14) -0.0020(14) 0.0043(13)
N10 0.0187(16) 0.0096(13) 0.0118(16) 0.0021(11) 0.0031(13) -0.0012(11)
C11 0.0168(18) 0.0104(15) 0.0137(18) 0.0029(12) 0.0019(14) -0.0019(12)
C12 0.023(2) 0.0192(17) 0.017(2) -0.0007(14) 0.0042(16) -0.0001(14)
C13 0.0182(19) 0.0136(16) 0.021(2) 0.0025(14) 0.0026(16) -0.0003(13)
C14 0.0192(19) 0.0129(16) 0.0152(19) 0.0038(14) 0.0052(15) -0.0026(14)
N15 0.0139(15) 0.0194(15) 0.0148(17) 0.0023(13) 0.0046(13) 0.0022(12)
C16 0.0128(18) 0.036(2) 0.018(2) 0.0005(17) 0.0058(15) -0.0013(15)
C17 0.0139(19) 0.040(2) 0.020(2) -0.0057(17) 0.0052(16) 0.0011(16)
C18 0.018(2) 0.034(2) 0.024(2) -0.0139(18) 0.0026(17) 0.0083(16)
C19 0.025(2) 0.022(2) 0.026(2) -0.0038(16) -0.0038(18) 0.0031(16)
C20 0.026(2) 0.0187(17) 0.031(2) 0.0002(18) -0.0003(17) -0.0014(17)
C21 0.024(2) 0.0232(19) 0.027(2) 0.0071(17) 0.0000(18) -0.0082(16)
C22 0.0139(18) 0.029(2) 0.022(2) 0.0056(17) 0.0032(16) -0.0050(15)
C23 0.0104(17) 0.0228(19) 0.022(2) 0.0012(16) 0.0029(15) 0.0015(14)
N24 0.0105(14) 0.0162(14) 0.0161(17) 0.0015(12) 0.0009(12) 0.0036(11)
C25 0.0108(17) 0.0200(18) 0.017(2) 0.0001(14) 0.0010(14) -0.0003(13)
C26 0.0180(18) 0.0145(16) 0.018(2) 0.0012(14) -0.0041(15) -0.0023(13)
C27 0.0153(19) 0.0217(19) 0.022(2) -0.0066(16) -0.0047(16) 0.0015(14)
C28 0.0127(17) 0.0221(18) 0.0114(18) -0.0010(14) -0.0004(14) 0.0024(13)
N29 0.0168(16) 0.0156(14) 0.0180(17) 0.0008(12) 0.0071(13) 0.0018(12)
C30 0.019(2) 0.0219(19) 0.024(2) 0.0022(16) 0.0034(17) -0.0002(15)
C31 0.025(2) 0.024(2) 0.040(3) 0.0107(19) 0.016(2) 0.0032(17)
C32 0.031(2) 0.026(2) 0.028(2) 0.0121(17) 0.0160(19) 0.0036(16)
C33 0.031(2) 0.029(2) 0.018(2) 0.0092(17) 0.0088(18) 0.0098(17)
C34 0.027(2) 0.031(2) 0.015(2) 0.0032(16) 0.0042(17) 0.0107(17)
C35 0.020(2) 0.0253(19) 0.017(2) -0.0032(15) 0.0017(16) 0.0110(15)
C36 0.0111(17) 0.0229(19) 0.027(2) -0.0076(16) 0.0035(16) 0.0023(14)
C37 0.0180(18) 0.0163(16) 0.019(2) -0.0034(14) 0.0088(15) 0.0029(13)
N38 0.0185(17) 0.0186(16) 0.0105(17) -0.0013(11) 0.0038(14) 0.0046(12)
C39 0.0173(18) 0.0162(17) 0.015(2) -0.0015(14) 0.0055(15) 0.0045(14)
C40 0.018(2) 0.0246(19) 0.013(2) -0.0010(15) 0.0027(16) 0.0105(15)
C41 0.023(2) 0.0261(19) 0.022(2) 0.0075(16) 0.0131(17) 0.0065(15)
C42 0.0180(18) 0.0205(17) 0.0134(18) 0.0004(14) 0.0094(14) 0.0051(14)
N51 0.0182(16) 0.0089(13) 0.0126(16) 0.0019(11) 0.0022(13) 0.0005(11)
C52 0.0181(18) 0.0098(15) 0.022(2) -0.0012(13) 0.0051(15) -0.0006(12)
C53 0.0176(18) 0.0157(16) 0.026(2) 0.0002(15) 0.0066(16) 0.0015(13)
C54 0.030(2) 0.0153(17) 0.023(2) 0.0023(15) 0.0125(17) -0.0004(14)
C55 0.033(2) 0.0145(16) 0.0126(19) 0.0040(14) 0.0045(16) 0.0016(15)
C56 0.030(2) 0.0196(18) 0.016(2) 0.0015(15) -0.0012(17) 0.0068(16)
C57 0.020(2) 0.030(2) 0.022(2) -0.0076(17) -0.0024(18) 0.0025(17)
C58 0.0119(19) 0.033(2) 0.029(3) -0.0097(18) 0.0005(18) -0.0005(15)
C59 0.020(2) 0.0210(19) 0.022(2) -0.0016(15) 0.0059(16) 0.0001(14)
N60 0.0144(16) 0.0157(15) 0.0162(18) -0.0009(12) 0.0035(14) 0.0019(11)
C61 0.0181(19) 0.0108(15) 0.016(2) -0.0024(13) -0.0011(15) 0.0013(13)
C62 0.021(2) 0.0144(16) 0.020(2) -0.0021(14) -0.0012(16) 0.0048(14)
C63 0.025(2) 0.0132(15) 0.0153(19) 0.0020(13) 0.0055(15) 0.0036(13)
C64 0.0191(18) 0.0087(15) 0.019(2) 0.0011(13) 0.0023(15) 0.0019(12)
N65 0.0151(15) 0.0160(14) 0.0161(17) 0.0016(12) 0.0019(13) -0.0009(11)
C66 0.0186(19) 0.0199(18) 0.018(2) 0.0041(15) 0.0016(16) -0.0012(14)
C67 0.0146(18) 0.0227(19) 0.033(2) 0.0022(17) 0.0119(17) 0.0034(14)
C68 0.031(2) 0.0135(17) 0.032(2) -0.0035(16) 0.0171(19) -0.0022(15)
C69 0.037(2) 0.0229(19) 0.017(2) -0.0034(16) 0.0129(18) -0.0075(17)
C70 0.032(2) 0.030(2) 0.013(2) -0.0038(16) 0.0058(17) -0.0144(17)
C71 0.022(2) 0.033(2) 0.013(2) 0.0031(17) 0.0006(17) -0.0099(17)
C72 0.0169(19) 0.028(2) 0.021(2) 0.0108(17) 0.0027(16) -0.0011(15)
C73 0.0188(19) 0.0224(18) 0.017(2) 0.0041(15) 0.0059(15) -0.0020(14)
N74 0.0151(17) 0.0162(15) 0.0137(18) 0.0038(12) 0.0037(14) -0.0023(11)
C75 0.0172(18) 0.0213(18) 0.0119(19) 0.0002(14) 0.0057(15) -0.0044(14)
C76 0.0175(19) 0.029(2) 0.013(2) 0.0035(16) 0.0027(15) -0.0059(15)
C77 0.027(2) 0.0177(17) 0.020(2) -0.0007(15) 0.0130(17) -0.0087(14)
C78 0.0169(18) 0.0165(16) 0.018(2) 0.0021(14) 0.0080(15) -0.0053(13)
N79 0.0148(15) 0.0139(14) 0.0139(16) 0.0004(12) 0.0040(12) -0.0008(11)
C80 0.0152(18) 0.0225(19) 0.019(2) -0.0003(15) -0.0018(16) -0.0009(14)
C81 0.023(2) 0.022(2) 0.022(2) -0.0043(16) 0.0028(17) 0.0039(16)
C82 0.021(2) 0.0167(18) 0.033(3) -0.0012(16) -0.0011(18) 0.0008(15)
C83 0.023(2) 0.0148(17) 0.042(3) 0.0048(17) 0.001(2) -0.0035(15)
C84 0.024(2) 0.026(2) 0.038(3) 0.0120(19) 0.002(2) -0.0065(17)
C85 0.0146(19) 0.037(2) 0.025(2) 0.0149(18) 0.0030(17) -0.0015(16)
C86 0.0147(18) 0.041(2) 0.020(2) 0.0062(18) 0.0063(16) -0.0025(16)
C87 0.0171(19) 0.029(2) 0.018(2) 0.0047(16) 0.0047(16) 0.0011(15)
N88 0.0153(15) 0.0178(15) 0.0174(17) 0.0021(12) 0.0032(13) -0.0005(12)
C89 0.0139(18) 0.0232(19) 0.0133(19) 0.0047(15) -0.0010(15) -0.0031(14)
C90 0.0114(18) 0.025(2) 0.025(2) 0.0091(17) 0.0002(16) -0.0070(15)
C91 0.0157(19) 0.0182(17) 0.025(2) 0.0039(16) -0.0073(16) -0.0034(14)
C92 0.0075(15) 0.0207(16) 0.020(2) 0.0028(17) -0.0024(13) -0.0022(14)
Ru1 0.01097(13) 0.01327(12) 0.01000(13) 0.00040(10) 0.00303(10) 0.00141(10)
Ru2 0.01051(12) 0.01320(12) 0.01203(13) 0.00121(11) 0.00273(10) -0.00067(10)
P1 0.0155(5) 0.0272(5) 0.0177(5) -0.0019(4) 0.0025(4) -0.0005(4)
F11 0.0217(13) 0.0507(16) 0.0199(14) 0.0022(12) 0.0054(11) 0.0038(11)
F12 0.0381(16) 0.0382(15) 0.0318(16) -0.0027(12) 0.0115(13) 0.0138(12)
F13 0.0309(14) 0.0358(14) 0.0323(16) -0.0031(11) 0.0063(12) -0.0117(11)
F14 0.0308(14) 0.0384(14) 0.0202(14) 0.0021(11) 0.0047(11) 0.0004(11)
F15 0.0289(14) 0.0628(19) 0.0280(16) 0.0009(13) 0.0079(12) 0.0247(13)
F16 0.0369(16) 0.070(2) 0.0340(18) -0.0157(15) 0.0144(14) -0.0339(15)
P2 0.0175(5) 0.0131(4) 0.0121(5) -0.0008(3) 0.0033(4) 0.0001(3)
F21 0.0277(13) 0.0278(12) 0.0168(12) -0.0030(9) 0.0074(10) -0.0037(9)
F22 0.0130(11) 0.0219(11) 0.0273(14) -0.0018(9) -0.0020(10) -0.0007(8)
F23 0.0216(12) 0.0130(10) 0.0238(12) 0.0016(8) 0.0017(10) 0.0011(8)
F24 0.0354(14) 0.0249(12) 0.0152(12) -0.0018(9) 0.0112(10) 0.0002(10)
F25 0.0154(11) 0.0260(12) 0.0265(14) 0.0007(9) 0.0049(10) -0.0009(9)
F26 0.0257(13) 0.0116(10) 0.0258(13) -0.0021(9) 0.0047(11) -0.0023(9)
P3 0.0224(5) 0.0185(5) 0.0256(6) 0.0043(4) 0.0027(4) 0.0010(4)
F31 0.0519(19) 0.065(2) 0.0290(17) 0.0163(15) 0.0184(14) 0.0272(16)
F32 0.0350(15) 0.0279(13) 0.0439(19) 0.0045(12) -0.0044(13) 0.0158(11)
F33 0.0385(18) 0.0361(17) 0.120(4) 0.0078(19) 0.016(2) -0.0145(14)
F34 0.0535(19) 0.0474(17) 0.0247(16) -0.0121(13) -0.0040(14) 0.0069(14)
F35 0.0476(18) 0.0391(16) 0.056(2) 0.0171(14) 0.0197(16) 0.0239(13)
F36 0.0369(16) 0.0457(16) 0.0317(17) -0.0043(13) -0.0001(13) -0.0173(13)
O101 0.065(3) 0.048(2) 0.050(3) -0.0090(19) 0.023(2) 0.002(2)

loop_
_atom_type_symbol
_atom_type_description
_atom_type_scat_dispersion_real
_atom_type_scat_dispersion_imag
_atom_type_scat_source
C C 0.0033 0.0016 'International Tables Vol C Tables 4.2.6.8 and 6.1.1.4'
H H 0.0000 0.0000 'International Tables Vol C Tables 4.2.6.8 and 6.1.1.4'
N N 0.0061 0.0033 'International Tables Vol C Tables 4.2.6.8 and 6.1.1.4'
F F 0.0171 0.0103 'International Tables Vol C Tables 4.2.6.8 and 6.1.1.4'
P P 0.1023 0.0942 'International Tables Vol C Tables 4.2.6.8 and 6.1.1.4'
Ru Ru -1.2594 0.8363 'International Tables Vol C Tables 4.2.6.8 and 6.1.1.4'
O O 0.0106 0.0060 'International Tables Vol C Tables 4.2.6.8 and 6.1.1.4'

loop_
_geom_angle_atom_site_label_1
_geom_angle_atom_site_label_2
_geom_angle_atom_site_label_3
_geom_angle
C2 N1 C14 117.6(4)
C2 N1 Ru1 129.1(3)
C14 N1 Ru1 113.3(3)
N1 C2 C3 122.6(4)
C4 C3 C2 120.2(4)
C3 C4 C13 119.4(4)
C6 C5 C13 120.8(4)
C5 C6 C12 121.4(4)
C8 C7 C12 119.8(4)
C7 C8 C9 119.4(4)
N10 C9 C8 122.9(4)
C9 N10 C11 117.2(3)
C9 N10 Ru1 129.5(3)
C11 N10 Ru1 113.3(2)
N10 C11 C12 123.6(4)
N10 C11 C14 116.3(3)
C12 C11 C14 120.1(4)
C11 C12 C7 117.1(4)
C11 C12 C6 118.4(4)
C7 C12 C6 124.5(4)
C14 C13 C4 117.2(4)
C14 C13 C5 119.0(4)
C4 C13 C5 123.8(4)
N1 C14 C13 123.0(4)
N1 C14 C11 116.7(3)
C13 C14 C11 120.3(4)
C16 N15 C28 118.3(4)
C16 N15 Ru1 129.0(3)
C28 N15 Ru1 112.5(3)
N15 C16 C17 122.3(4)
C18 C17 C16 119.6(4)
C17 C18 C27 120.4(4)
C20 C19 C27 122.0(4)
C19 C20 C26 121.5(4)
C22 C21 C26 120.0(4)
C21 C22 C23 119.0(4)
N24 C23 C22 122.9(4)
C23 N24 C25 118.3(3)
C23 N24 Ru1 128.7(3)
C25 N24 Ru1 113.0(3)
N24 C25 C28 117.5(3)
N24 C25 C26 122.0(4)
C28 C25 C26 120.5(4)
C21 C26 C25 117.7(4)
C21 C26 C20 124.5(4)
C25 C26 C20 117.8(4)
C18 C27 C19 125.6(4)
C18 C27 C28 116.8(4)
C19 C27 C28 117.6(4)
N15 C28 C25 117.0(3)
N15 C28 C27 122.4(4)
C25 C28 C27 120.5(4)
C30 N29 C42 117.0(3)
C30 N29 Ru1 128.9(3)
C42 N29 Ru1 114.1(3)
N29 C30 C31 123.0(4)
C32 C31 C30 119.5(4)
C31 C32 C41 119.5(4)
C34 C33 C41 121.1(4)
C33 C34 C40 121.6(4)
C36 C35 C40 119.1(4)
C35 C36 C37 120.0(4)
N38 C37 C36 122.2(4)
C37 N38 C39 117.9(4)
C37 N38 Ru1 128.3(3)
C39 N38 Ru1 113.4(3)
N38 C39 C40 123.0(4)
N38 C39 C42 116.8(4)
C40 C39 C42 120.2(4)
C35 C40 C39 117.8(4)
C35 C40 C34 124.2(4)
C39 C40 C34 117.9(4)
C42 C41 C32 117.0(4)
C42 C41 C33 118.8(4)
C32 C41 C33 124.1(4)
N29 C42 C41 123.9(4)
N29 C42 C39 115.8(4)
C41 C42 C39 120.3(4)
C52 N51 C64 117.9(3)
C52 N51 Ru2 128.8(3)
C64 N51 Ru2 113.3(3)
N51 C52 C53 121.9(4)
C54 C53 C52 120.5(4)
C53 C54 C63 118.9(4)
C56 C55 C63 121.1(4)
C55 C56 C62 121.1(4)
C58 C57 C62 118.7(4)
C57 C58 C59 120.2(4)
N60 C59 C58 122.2(4)
C59 N60 C61 118.6(4)
C59 N60 Ru2 128.1(3)
C61 N60 Ru2 113.2(3)
N60 C61 C62 122.9(4)
N60 C61 C64 117.1(4)
C62 C61 C64 119.9(4)
C57 C62 C61 117.3(4)
C57 C62 C56 124.1(4)
C61 C62 C56 118.5(4)
C54 C63 C64 117.6(4)
C54 C63 C55 123.5(4)
C64 C63 C55 118.9(4)
N51 C64 C63 123.1(4)
N51 C64 C61 116.5(4)
C63 C64 C61 120.4(4)
C66 N65 C78 117.6(3)
C66 N65 Ru2 128.6(3)
C78 N65 Ru2 113.5(2)
N65 C66 C67 122.6(4)
C68 C67 C66 119.3(4)
C67 C68 C77 120.5(4)
C70 C69 C77 121.2(4)
C69 C70 C76 121.1(4)
C72 C71 C76 119.2(4)
C71 C72 C73 120.2(4)
N74 C73 C72 122.2(4)
C73 N74 C75 117.7(4)
C73 N74 Ru2 128.6(3)
C75 N74 Ru2 113.1(3)
N74 C75 C76 123.2(4)
N74 C75 C78 116.3(4)
C76 C75 C78 120.5(4)
C75 C76 C71 117.5(4)
C75 C76 C70 118.5(4)
C71 C76 C70 124.0(4)
C68 C77 C78 116.7(4)
C68 C77 C69 124.9(4)
C78 C77 C69 118.5(4)
N65 C78 C77 123.2(4)
N65 C78 C75 116.7(3)
C77 C78 C75 120.1(4)
C80 N79 C92 117.4(3)
C80 N79 Ru2 130.0(3)
C92 N79 Ru2 112.5(3)
N79 C80 C81 122.9(4)
C82 C81 C80 119.5(4)
C81 C82 C91 119.9(4)
C84 C83 C91 121.1(4)
C83 C84 C90 122.2(4)
C86 C85 C90 119.3(4)
C85 C86 C87 119.7(4)
N88 C87 C86 122.5(4)
C87 N88 C89 118.5(4)
C87 N88 Ru2 128.9(3)
C89 N88 Ru2 112.6(3)
N88 C89 C90 121.6(4)
N88 C89 C92 117.3(3)
C90 C89 C92 121.2(4)
C85 C90 C89 118.4(4)
C85 C90 C84 124.2(4)
C89 C90 C84 117.4(4)
C82 C91 C92 117.2(4)
C82 C91 C83 124.6(4)
C92 C91 C83 118.2(4)
N79 C92 C91 123.1(4)
N79 C92 C89 116.9(3)
C91 C92 C89 119.9(4)
N10 Ru1 N1 80.27(13)
N10 Ru1 N29 91.29(13)
N1 Ru1 N29 95.51(13)
N10 Ru1 N38 99.58(13)
N1 Ru1 N38 174.87(14)
N29 Ru1 N38 79.37(14)
N10 Ru1 N24 94.22(12)
N1 Ru1 N24 91.55(12)
N29 Ru1 N24 171.69(14)
N38 Ru1 N24 93.57(13)
N10 Ru1 N15 170.70(13)
N1 Ru1 N15 92.57(13)
N29 Ru1 N15 95.33(13)
N38 Ru1 N15 88.08(13)
N24 Ru1 N15 79.95(14)
N65 Ru2 N88 93.13(13)
N65 Ru2 N79 172.13(14)
N88 Ru2 N79 80.66(13)
N65 Ru2 N74 80.03(13)
N88 Ru2 N74 86.26(13)
N79 Ru2 N74 94.66(13)
N65 Ru2 N51 92.63(13)
N88 Ru2 N51 173.14(13)
N79 Ru2 N51 93.89(13)
N74 Ru2 N51 98.41(13)
N65 Ru2 N60 97.22(13)
N88 Ru2 N60 96.13(14)
N79 Ru2 N60 88.30(12)
N74 Ru2 N60 176.47(11)
N51 Ru2 N60 79.44(14)
F14 P1 F12 90.53(16)
F14 P1 F16 90.73(16)
F12 P1 F16 90.68(18)
F14 P1 F13 90.13(15)
F12 P1 F13 89.42(16)
F16 P1 F13 179.13(18)
F14 P1 F11 179.27(18)
F12 P1 F11 89.75(16)
F16 P1 F11 89.94(16)
F13 P1 F11 89.19(16)
F14 P1 F15 89.64(16)
F12 P1 F15 178.88(18)
F16 P1 F15 90.42(18)
F13 P1 F15 89.47(17)
F11 P1 F15 90.07(15)
F21 P2 F22 90.51(14)
F21 P2 F24 179.83(17)
F22 P2 F24 89.51(14)
F21 P2 F25 90.12(14)
F22 P2 F25 179.34(16)
F24 P2 F25 89.86(14)
F21 P2 F23 90.33(14)
F22 P2 F23 89.92(12)
F24 P2 F23 89.84(14)
F25 P2 F23 90.26(12)
F21 P2 F26 90.02(14)
F22 P2 F26 89.79(13)
F24 P2 F26 89.81(14)
F25 P2 F26 90.02(12)
F23 P2 F26 179.55(17)
F34 P3 F33 90.5(2)
F34 P3 F35 90.54(18)
F33 P3 F35 90.63(19)
F34 P3 F31 178.8(2)
F33 P3 F31 90.5(2)
F35 P3 F31 90.09(18)
F34 P3 F32 89.90(17)
F33 P3 F32 90.17(18)
F35 P3 F32 179.1(2)
F31 P3 F32 89.45(17)
F34 P3 F36 89.53(18)
F33 P3 F36 179.18(19)
F35 P3 F36 90.19(18)
F31 P3 F36 89.50(19)
F32 P3 F36 89.01(16)
F43 P4 F42 89.9(3)
F43 P4 F45 90.4(4)
F42 P4 F45 174.5(4)
F43 P4 F46 172.9(4)
F42 P4 F46 87.9(3)
F45 P4 F46 91.2(4)
F43 P4 F44 87.2(3)
F42 P4 F44 88.2(3)
F45 P4 F44 86.4(3)
F46 P4 F44 86.0(3)
F43 P4 F41 83.7(3)
F42 P4 F41 94.6(3)
F45 P4 F41 90.9(3)
F46 P4 F41 103.2(4)
F44 P4 F41 170.5(3)
F52 P5 F55 164.5(6)
F52 P5 F53 76.2(5)
F55 P5 F53 94.9(5)
F52 P5 F56 95.2(6)
F55 P5 F56 92.5(6)
F53 P5 F56 170.2(6)
F52 P5 F51 94.8(6)
F55 P5 F51 98.1(6)
F53 P5 F51 91.0(6)
F56 P5 F51 94.2(7)
F52 P5 F54 71.8(6)
F55 P5 F54 95.5(6)
F53 P5 F54 88.1(5)
F56 P5 F54 84.9(6)
F51 P5 F54 166.4(7)

loop_
_geom_bond_atom_site_label_1
_geom_bond_atom_site_label_2
_geom_bond_distance
N1 C2 1.333(5)
N1 C14 1.370(5)
N1 Ru1 2.055(4)
C2 C3 1.397(6)
C3 C4 1.355(7)
C4 C13 1.413(6)
C5 C6 1.361(6)
C5 C13 1.420(6)
C6 C12 1.434(6)
C7 C8 1.367(6)
C7 C12 1.409(6)
C8 C9 1.408(6)
C9 N10 1.334(5)
N10 C11 1.375(5)
N10 Ru1 2.054(3)
C11 C12 1.399(6)
C11 C14 1.425(5)
C13 C14 1.402(6)
N15 C16 1.323(5)
N15 C28 1.370(5)
N15 Ru1 2.072(3)
C16 C17 1.404(6)
C17 C18 1.366(7)
C18 C27 1.386(7)
C19 C20 1.349(7)
C19 C27 1.424(6)
C20 C26 1.434(6)
C21 C22 1.362(6)
C21 C26 1.393(6)
C22 C23 1.405(6)
C23 N24 1.327(5)
N24 C25 1.358(5)
N24 Ru1 2.065(3)
C25 C28 1.409(6)
C25 C26 1.419(5)
C27 C28 1.426(6)
N29 C30 1.344(5)
N29 C42 1.365(5)
N29 Ru1 2.057(3)
C30 C31 1.389(6)
C31 C32 1.378(7)
C32 C41 1.406(6)
C33 C34 1.349(6)
C33 C41 1.435(6)
C34 C40 1.435(6)
C35 C36 1.383(6)
C35 C40 1.385(6)
C36 C37 1.400(6)
C37 N38 1.339(5)
N38 C39 1.359(5)
N38 Ru1 2.065(4)
C39 C40 1.417(6)
C39 C42 1.424(6)
C41 C42 1.396(6)
N51 C52 1.334(5)
N51 C64 1.366(5)
N51 Ru2 2.067(3)
C52 C53 1.403(6)
C53 C54 1.367(6)
C54 C63 1.403(6)
C55 C56 1.353(6)
C55 C63 1.434(5)
C56 C62 1.444(6)
C57 C58 1.372(7)
C57 C62 1.411(6)
C58 C59 1.405(6)
C59 N60 1.323(5)
N60 C61 1.353(6)
N60 Ru2 2.079(4)
C61 C62 1.415(5)
C61 C64 1.422(5)
C63 C64 1.406(6)
N65 C66 1.335(5)
N65 C78 1.372(5)
N65 Ru2 2.048(3)
C66 C67 1.406(6)
C67 C68 1.363(6)
C68 C77 1.400(6)
C69 C70 1.351(7)
C69 C77 1.428(6)
C70 C76 1.438(6)
C71 C72 1.370(7)
C71 C76 1.408(6)
C72 C73 1.399(6)
C73 N74 1.337(5)
N74 C75 1.375(5)
N74 Ru2 2.064(4)
C75 C76 1.397(6)
C75 C78 1.418(5)
C77 C78 1.413(6)
N79 C80 1.335(6)
N79 C92 1.371(5)
N79 Ru2 2.061(3)
C80 C81 1.405(5)
C81 C82 1.370(6)
C82 C91 1.401(7)
C83 C84 1.343(7)
C83 C91 1.441(6)
C84 C90 1.433(7)
C85 C86 1.361(7)
C85 C90 1.398(7)
C86 C87 1.405(6)
C87 N88 1.330(6)
N88 C89 1.369(5)
N88 Ru2 2.054(3)
C89 C90 1.411(6)
C89 C92 1.415(6)
C91 C92 1.414(5)
P1 F14 1.590(3)
P1 F12 1.595(3)
P1 F16 1.602(3)
P1 F13 1.606(3)
P1 F11 1.606(3)
P1 F15 1.611(3)
P2 F21 1.589(3)
P2 F22 1.604(2)
P2 F24 1.605(3)
P2 F25 1.608(2)
P2 F23 1.610(2)
P2 F26 1.623(2)
P3 F34 1.585(3)
P3 F33 1.589(3)
P3 F35 1.595(3)
P3 F31 1.599(3)
P3 F32 1.600(3)
P3 F36 1.600(3)
P4 F43 1.555(6)
P4 F42 1.589(5)
P4 F45 1.613(7)
P4 F46 1.625(7)
P4 F44 1.642(6)
P4 F41 1.642(6)
P5 F52 1.499(9)
P5 F55 1.533(9)
P5 F53 1.554(8)
P5 F56 1.610(10)
P5 F51 1.613(11)
P5 F54 1.627(9)
